data_8102949
loop_
_publ_author_name
'Leithe-Jasper, A.'
'Cardoso-Gil, R.'
'Ramlau, R.'
'Burkhardt, U.'

_publ_section_title
;Crystal structure of tetraytterbium septarhodium hexaantimony,
 Yb~4~Rh~7~Sb~6~
;
_journal_issue 3
_journal_name_full 'Zeitschrift f\"ur Kristallographie - New Crystal Structures'
_journal_page_first 255
_journal_page_last 256
_journal_volume 221
_journal_year 2006
_chemical_formula_sum 'Rh7 Sb6 Yb4'
_chemical_formula_weight 2143.03
_chemical_name_systematic
;
ytterbium rhodium antimony
;
_space_group_IT_number 229
_symmetry_cell_setting cubic
_symmetry_space_group_name_Hall '-I 4 2 3'
_symmetry_space_group_name_H-M 'I m -3 m'
_atom_sites_solution_hydrogens geom
_atom_sites_solution_primary direct
_atom_sites_solution_secondary difmap
_audit_creation_method SHELXL-97
_cell_angle_alpha 90.00
_cell_angle_beta 90.00
_cell_angle_gamma 90.00
_cell_formula_units_Z 2
_cell_length_a 8.6524(3)
_cell_length_b 8.6524(3)
_cell_length_c 8.6524(3)
_cell_measurement_temperature 293(2)
_cell_volume 647.75(4)
_computing_cell_refinement CSD
_computing_data_reduction 'STOE data reduction program '
_computing_molecular_graphics 'ATOMS 4.1 (Dowty, 1998)'
_computing_structure_refinement 'SHELXL-97 (Sheldrick, 1997)'
_diffrn_ambient_temperature 293(2)
_diffrn_measured_fraction_theta_full 1.000
_diffrn_measured_fraction_theta_max 1.000
_diffrn_measurement_device_type 'Stoe IPDS I'
_diffrn_measurement_method phi
_diffrn_radiation_monochromator graphite
_diffrn_radiation_source 'fine-focus sealed tube'
_diffrn_radiation_type AgK\a
_diffrn_radiation_wavelength 0.56086
_diffrn_reflns_av_R_equivalents 0.0366
_diffrn_reflns_av_sigmaI/netI 0.0104
_diffrn_reflns_limit_h_max 12
_diffrn_reflns_limit_h_min -12
_diffrn_reflns_limit_k_max 12
_diffrn_reflns_limit_k_min -12
_diffrn_reflns_limit_l_max 12
_diffrn_reflns_limit_l_min -12
_diffrn_reflns_number 3770
_diffrn_reflns_theta_full 23.72
_diffrn_reflns_theta_max 23.72
_diffrn_reflns_theta_min 2.63
_exptl_absorpt_coefficient_mu 26.337
_exptl_absorpt_correction_T_max 0.3238
_exptl_absorpt_correction_T_min 0.1400
_exptl_absorpt_correction_type numerical
_exptl_crystal_colour 'black lustre'
_exptl_crystal_density_diffrn 10.987
_exptl_crystal_density_method 'not measured'
_exptl_crystal_description parallelepiped
_exptl_crystal_F_000 1802
_exptl_crystal_size_max 0.1
_exptl_crystal_size_mid 0.1
_exptl_crystal_size_min 0.06
_refine_diff_density_max 0.835
_refine_diff_density_min -1.029
_refine_diff_density_rms 0.240
_refine_ls_extinction_coef 0.00341(13)
_refine_ls_extinction_expression Fc^*^=kFc[1+0.001xFc^2^\l^3^/sin(2\q)]^-1/4^
_refine_ls_extinction_method SHELXL
_refine_ls_goodness_of_fit_ref 1.335
_refine_ls_hydrogen_treatment mixed
_refine_ls_matrix_type full
_refine_ls_number_parameters 10
_refine_ls_number_reflns 127
_refine_ls_number_restraints 0
_refine_ls_restrained_S_all 1.335
_refine_ls_R_factor_all 0.0126
_refine_ls_R_factor_gt 0.0114
_refine_ls_shift/su_max 0.001
_refine_ls_shift/su_mean 0.000
_refine_ls_structure_factor_coef Fsqd
_refine_ls_weighting_details 'calc w=1/[\s^2^(Fo^2^)+(0.0066P)^2^+2.0623P] where P=(Fo^2^+2Fc^2^)/3'
_refine_ls_weighting_scheme calc
_refine_ls_wR_factor_gt 0.0187
_refine_ls_wR_factor_ref 0.0189
_reflns_number_gt 123
_reflns_number_total 127
_reflns_threshold_expression >2sigma(I)
_cod_data_source_file 409885.cff
_cod_data_source_block yrs1aa
_cod_original_sg_symbol_H-M Im-3m
_cod_database_code 8102949

loop_
_symmetry_equiv_pos_as_xyz
'x, y, z'
'-x, -y, z'
'-x, y, -z'
'x, -y, -z'
'z, x, y'
'z, -x, -y'
'-z, -x, y'
'-z, x, -y'
'y, z, x'
'-y, z, -x'
'y, -z, -x'
'-y, -z, x'
'y, x, -z'
'-y, -x, -z'
'y, -x, z'
'-y, x, z'
'x, z, -y'
'-x, z, y'
'-x, -z, -y'
'x, -z, y'
'z, y, -x'
'z, -y, x'
'-z, y, x'
'-z, -y, -x'
'x+1/2, y+1/2, z+1/2'
'-x+1/2, -y+1/2, z+1/2'
'-x+1/2, y+1/2, -z+1/2'
'x+1/2, -y+1/2, -z+1/2'
'z+1/2, x+1/2, y+1/2'
'z+1/2, -x+1/2, -y+1/2'
'-z+1/2, -x+1/2, y+1/2'
'-z+1/2, x+1/2, -y+1/2'
'y+1/2, z+1/2, x+1/2'
'-y+1/2, z+1/2, -x+1/2'
'y+1/2, -z+1/2, -x+1/2'
'-y+1/2, -z+1/2, x+1/2'
'y+1/2, x+1/2, -z+1/2'
'-y+1/2, -x+1/2, -z+1/2'
'y+1/2, -x+1/2, z+1/2'
'-y+1/2, x+1/2, z+1/2'
'x+1/2, z+1/2, -y+1/2'
'-x+1/2, z+1/2, y+1/2'
'-x+1/2, -z+1/2, -y+1/2'
'x+1/2, -z+1/2, y+1/2'
'z+1/2, y+1/2, -x+1/2'
'z+1/2, -y+1/2, x+1/2'
'-z+1/2, y+1/2, x+1/2'
'-z+1/2, -y+1/2, -x+1/2'
'-x, -y, -z'
'x, y, -z'
'x, -y, z'
'-x, y, z'
'-z, -x, -y'
'-z, x, y'
'z, x, -y'
'z, -x, y'
'-y, -z, -x'
'y, -z, x'
'-y, z, x'
'y, z, -x'
'-y, -x, z'
'y, x, z'
'-y, x, -z'
'y, -x, -z'
'-x, -z, y'
'x, -z, -y'
'x, z, y'
'-x, z, -y'
'-z, -y, x'
'-z, y, -x'
'z, -y, -x'
'z, y, x'
'-x+1/2, -y+1/2, -z+1/2'
'x+1/2, y+1/2, -z+1/2'
'x+1/2, -y+1/2, z+1/2'
'-x+1/2, y+1/2, z+1/2'
'-z+1/2, -x+1/2, -y+1/2'
'-z+1/2, x+1/2, y+1/2'
'z+1/2, x+1/2, -y+1/2'
'z+1/2, -x+1/2, y+1/2'
'-y+1/2, -z+1/2, -x+1/2'
'y+1/2, -z+1/2, x+1/2'
'-y+1/2, z+1/2, x+1/2'
'y+1/2, z+1/2, -x+1/2'
'-y+1/2, -x+1/2, z+1/2'
'y+1/2, x+1/2, z+1/2'
'-y+1/2, x+1/2, -z+1/2'
'y+1/2, -x+1/2, -z+1/2'
'-x+1/2, -z+1/2, y+1/2'
'x+1/2, -z+1/2, -y+1/2'
'x+1/2, z+1/2, y+1/2'
'-x+1/2, z+1/2, -y+1/2'
'-z+1/2, -y+1/2, x+1/2'
'-z+1/2, y+1/2, -x+1/2'
'z+1/2, -y+1/2, -x+1/2'
'z+1/2, y+1/2, x+1/2'

loop_
_atom_site_label
_atom_site_type_symbol
_atom_site_fract_x
_atom_site_fract_y
_atom_site_fract_z
_atom_site_U_iso_or_equiv
_atom_site_adp_type
_atom_site_occupancy
_atom_site_symmetry_multiplicity
_atom_site_Wyckoff_symbol
_atom_site_calc_flag
_atom_site_refinement_flags
_atom_site_disorder_assembly
_atom_site_disorder_group
Yb1 Yb 0.2500 0.2500 0.2500 0.00617(10) Uani 1 8 c d S . .
Rh1 Rh 0.2500 0.0000 0.5000 0.00566(12) Uani 1 12 d d S . .
Rh2 Rh 0.0000 0.0000 0.0000 0.0063(2) Uani 1 2 a d S . .
Sb1 Sb 0.31609(5) 0.0000 0.0000 0.00431(11) Uani 1 12 e d S . .

loop_
_atom_site_aniso_label
_atom_site_aniso_U_11
_atom_site_aniso_U_22
_atom_site_aniso_U_33
_atom_site_aniso_U_23
_atom_site_aniso_U_13
_atom_site_aniso_U_12
Yb1 0.00617(10) 0.00617(10) 0.00617(10) 0.00086(6) 0.00086(6) 0.00086(6)
Rh1 0.0032(2) 0.00687(15) 0.00687(15) 0.000 0.000 0.000
Rh2 0.0063(2) 0.0063(2) 0.0063(2) 0.000 0.000 0.000
Sb1 0.0041(2) 0.00441(14) 0.00441(14) 0.000 0.000 0.000

loop_
_atom_type_symbol
_atom_type_description
_atom_type_scat_dispersion_real
_atom_type_scat_dispersion_imag
_atom_type_scat_source
Sb Sb -1.0547 1.0104 'International Tables Vol C Tables 4.2.6.8 and 6.1.1.4'
Yb Yb -0.3157 3.7229 'International Tables Vol C Tables 4.2.6.8 and 6.1.1.4'
Rh Rh -2.5280 0.5964 'International Tables Vol C Tables 4.2.6.8 and 6.1.1.4'

loop_
_geom_angle_atom_site_label_1
_geom_angle_atom_site_label_2
_geom_angle_atom_site_label_3
_geom_angle
_geom_angle_site_symmetry_1
_geom_angle_site_symmetry_3
_geom_angle_publ_flag
Rh1 Yb1 Rh1 180.0 81 9 ?
Rh1 Yb1 Rh1 60.0 81 . ?
Rh1 Yb1 Rh1 120.0 9 . ?
Rh1 Yb1 Rh1 120.0 81 77 ?
Rh1 Yb1 Rh1 60.0 9 77 ?
Rh1 Yb1 Rh1 60.0 . 77 ?
Rh1 Yb1 Rh1 60.0 81 5 ?
Rh1 Yb1 Rh1 120.0 9 5 ?
Rh1 Yb1 Rh1 120.0 . 5 ?
Rh1 Yb1 Rh1 180.0 77 5 ?
Rh1 Yb1 Rh1 120.0 81 73 ?
Rh1 Yb1 Rh1 60.0 9 73 ?
Rh1 Yb1 Rh1 180.0 . 73 ?
Rh1 Yb1 Rh1 120.0 77 73 ?
Rh1 Yb1 Rh1 60.0 5 73 ?
Rh1 Yb1 Sb1 51.581(6) 81 . ?
Rh1 Yb1 Sb1 128.419(6) 9 . ?
Rh1 Yb1 Sb1 90.0 . . ?
Rh1 Yb1 Sb1 128.419(6) 77 . ?
Rh1 Yb1 Sb1 51.581(6) 5 . ?
Rh1 Yb1 Sb1 90.0 73 . ?
Rh1 Yb1 Sb1 90.0 81 81 ?
Rh1 Yb1 Sb1 90.0 9 81 ?
Rh1 Yb1 Sb1 128.419(6) . 81 ?
Rh1 Yb1 Sb1 128.419(6) 77 81 ?
Rh1 Yb1 Sb1 51.581(6) 5 81 ?
Rh1 Yb1 Sb1 51.581(6) 73 81 ?
Sb1 Yb1 Sb1 103.161(12) . 81 ?
Rh1 Yb1 Sb1 90.0 81 9 ?
Rh1 Yb1 Sb1 90.0 9 9 ?
Rh1 Yb1 Sb1 51.581(6) . 9 ?
Rh1 Yb1 Sb1 51.581(6) 77 9 ?
Rh1 Yb1 Sb1 128.419(6) 5 9 ?
Rh1 Yb1 Sb1 128.419(6) 73 9 ?
Sb1 Yb1 Sb1 76.839(12) . 9 ?
Sb1 Yb1 Sb1 180.0 81 9 ?
Rh1 Yb1 Sb1 51.581(6) 81 77 ?
Rh1 Yb1 Sb1 128.419(6) 9 77 ?
Rh1 Yb1 Sb1 51.581(6) . 77 ?
Rh1 Yb1 Sb1 90.0 77 77 ?
Rh1 Yb1 Sb1 90.0 5 77 ?
Rh1 Yb1 Sb1 128.419(6) 73 77 ?
Sb1 Yb1 Sb1 103.161(12) . 77 ?
Sb1 Yb1 Sb1 76.839(12) 81 77 ?
Sb1 Yb1 Sb1 103.161(12) 9 77 ?
Rh1 Yb1 Sb1 128.419(6) 81 5 ?
Rh1 Yb1 Sb1 51.581(6) 9 5 ?
Rh1 Yb1 Sb1 128.419(6) . 5 ?
Rh1 Yb1 Sb1 90.0 77 5 ?
Rh1 Yb1 Sb1 90.0 5 5 ?
Rh1 Yb1 Sb1 51.581(6) 73 5 ?
Sb1 Yb1 Sb1 76.839(12) . 5 ?
Sb1 Yb1 Sb1 103.161(12) 81 5 ?
Sb1 Yb1 Sb1 76.839(12) 9 5 ?
Sb1 Yb1 Sb1 180.0 77 5 ?
Rh1 Yb1 Sb1 128.419(6) 81 73 ?
Rh1 Yb1 Sb1 51.581(6) 9 73 ?
Rh1 Yb1 Sb1 90.0 . 73 ?
Rh1 Yb1 Sb1 51.581(6) 77 73 ?
Rh1 Yb1 Sb1 128.419(6) 5 73 ?
Rh1 Yb1 Sb1 90.0 73 73 ?
Sb1 Yb1 Sb1 180.000(15) . 73 ?
Sb1 Yb1 Sb1 76.839(12) 81 73 ?
Sb1 Yb1 Sb1 103.161(12) 9 73 ?
Sb1 Yb1 Sb1 76.839(12) 77 73 ?
Sb1 Yb1 Sb1 103.161(12) 5 73 ?
Sb1 Rh2 Sb1 90.0 . 57 ?
Sb1 Rh2 Sb1 90.0 . 9 ?
Sb1 Rh2 Sb1 180.0 57 9 ?
Sb1 Rh2 Sb1 90.0 . 53 ?
Sb1 Rh2 Sb1 90.0 57 53 ?
Sb1 Rh2 Sb1 90.0 9 53 ?
Sb1 Rh2 Sb1 90.0 . 5 ?
Sb1 Rh2 Sb1 90.0 57 5 ?
Sb1 Rh2 Sb1 90.0 9 5 ?
Sb1 Rh2 Sb1 180.0 53 5 ?
Sb1 Rh2 Sb1 180.0 . 49 ?
Sb1 Rh2 Sb1 90.0 57 49 ?
Sb1 Rh2 Sb1 90.0 9 49 ?
Sb1 Rh2 Sb1 90.0 53 49 ?
Sb1 Rh2 Sb1 90.0 5 49 ?
Sb1 Rh2 Yb1 54.7 . . ?
Sb1 Rh2 Yb1 125.3 57 . ?
Sb1 Rh2 Yb1 54.7 9 . ?
Sb1 Rh2 Yb1 125.3 53 . ?
Sb1 Rh2 Yb1 54.7 5 . ?
Sb1 Rh2 Yb1 125.3 49 . ?
Sb1 Rh2 Yb1 125.3 . 25_444 ?
Sb1 Rh2 Yb1 54.7 57 25_444 ?
Sb1 Rh2 Yb1 125.3 9 25_444 ?
Sb1 Rh2 Yb1 54.7 53 25_444 ?
Sb1 Rh2 Yb1 125.3 5 25_444 ?
Sb1 Rh2 Yb1 54.7 49 25_444 ?
Yb1 Rh2 Yb1 180.0 . 25_444 ?
Sb1 Rh2 Yb1 54.7 . 27_545 ?
Sb1 Rh2 Yb1 125.3 57 27_545 ?
Sb1 Rh2 Yb1 54.7 9 27_545 ?
Sb1 Rh2 Yb1 54.7 53 27_545 ?
Sb1 Rh2 Yb1 125.3 5 27_545 ?
Sb1 Rh2 Yb1 125.3 49 27_545 ?
Yb1 Rh2 Yb1 70.5 . 27_545 ?
Yb1 Rh2 Yb1 109.5 25_444 27_545 ?
Sb1 Rh2 Yb1 125.3 . 28_455 ?
Sb1 Rh2 Yb1 125.3 57 28_455 ?
Sb1 Rh2 Yb1 54.7 9 28_455 ?
Sb1 Rh2 Yb1 125.3 53 28_455 ?
Sb1 Rh2 Yb1 54.7 5 28_455 ?
Sb1 Rh2 Yb1 54.7 49 28_455 ?
Yb1 Rh2 Yb1 70.5 . 28_455 ?
Yb1 Rh2 Yb1 109.5 25_444 28_455 ?
Yb1 Rh2 Yb1 109.5 27_545 28_455 ?
Sb1 Rh2 Yb1 125.3 . 3 ?
Sb1 Rh2 Yb1 54.7 57 3 ?
Sb1 Rh2 Yb1 125.3 9 3 ?
Sb1 Rh2 Yb1 125.3 53 3 ?
Sb1 Rh2 Yb1 54.7 5 3 ?
Sb1 Rh2 Yb1 54.7 49 3 ?
Yb1 Rh2 Yb1 109.5 . 3 ?
Yb1 Rh2 Yb1 70.5 25_444 3 ?
Yb1 Rh2 Yb1 180.0 27_545 3 ?
Yb1 Rh2 Yb1 70.5 28_455 3 ?
Sb1 Rh2 Yb1 54.7 . 26_554 ?
Sb1 Rh2 Yb1 54.7 57 26_554 ?
Sb1 Rh2 Yb1 125.3 9 26_554 ?
Sb1 Rh2 Yb1 125.3 53 26_554 ?
Sb1 Rh2 Yb1 54.7 5 26_554 ?
Sb1 Rh2 Yb1 125.3 49 26_554 ?
Yb1 Rh2 Yb1 70.5 . 26_554 ?
Yb1 Rh2 Yb1 109.5 25_444 26_554 ?
Yb1 Rh2 Yb1 109.5 27_545 26_554 ?
Yb1 Rh2 Yb1 109.5 28_455 26_554 ?
Yb1 Rh2 Yb1 70.5 3 26_554 ?
Sb1 Rh1 Sb1 130.455(9) 9 77 ?
Sb1 Rh1 Sb1 72.680(14) 9 57_556 ?
Sb1 Rh1 Sb1 130.455(9) 77 57_556 ?
Sb1 Rh1 Sb1 130.455(9) 9 29_545 ?
Sb1 Rh1 Sb1 72.680(14) 77 29_545 ?
Sb1 Rh1 Sb1 130.455(9) 57_556 29_545 ?
Sb1 Rh1 Yb1 65.228(4) 9 27_545 ?
Sb1 Rh1 Yb1 114.772(4) 77 27_545 ?
Sb1 Rh1 Yb1 114.772(4) 57_556 27_545 ?
Sb1 Rh1 Yb1 65.228(4) 29_545 27_545 ?
Sb1 Rh1 Rh1 55.279(4) 9 29_445 ?
Sb1 Rh1 Rh1 171.340(7) 77 29_445 ?
Sb1 Rh1 Rh1 55.279(4) 57_556 29_445 ?
Sb1 Rh1 Rh1 98.660(7) 29_545 29_445 ?
Yb1 Rh1 Rh1 60.0 27_545 29_445 ?
Sb1 Rh1 Yb1 114.772(4) 9 26 ?
Sb1 Rh1 Yb1 65.228(4) 77 26 ?
Sb1 Rh1 Yb1 65.228(4) 57_556 26 ?
Sb1 Rh1 Yb1 114.772(4) 29_545 26 ?
Yb1 Rh1 Yb1 180.0 27_545 26 ?
Rh1 Rh1 Yb1 120.0 29_445 26 ?
Sb1 Rh1 Rh1 171.340(7) 9 33_545 ?
Sb1 Rh1 Rh1 55.279(4) 77 33_545 ?
Sb1 Rh1 Rh1 98.660(7) 57_556 33_545 ?
Sb1 Rh1 Rh1 55.279(4) 29_545 33_545 ?
Yb1 Rh1 Rh1 120.0 27_545 33_545 ?
Rh1 Rh1 Rh1 120.0 29_445 33_545 ?
Yb1 Rh1 Rh1 60.0 26 33_545 ?
Sb1 Rh1 Rh1 55.279(4) 9 77 ?
Sb1 Rh1 Rh1 98.660(7) 77 77 ?
Sb1 Rh1 Rh1 55.279(4) 57_556 77 ?
Sb1 Rh1 Rh1 171.340(7) 29_545 77 ?
Yb1 Rh1 Rh1 120.0 27_545 77 ?
Rh1 Rh1 Rh1 90.0 29_445 77 ?
Yb1 Rh1 Rh1 60.0 26 77 ?
Rh1 Rh1 Rh1 120.0 33_545 77 ?
Sb1 Rh1 Yb1 114.772(4) 9 4_556 ?
Sb1 Rh1 Yb1 114.772(4) 77 4_556 ?
Sb1 Rh1 Yb1 65.228(4) 57_556 4_556 ?
Sb1 Rh1 Yb1 65.228(4) 29_545 4_556 ?
Yb1 Rh1 Yb1 90.0 27_545 4_556 ?
Rh1 Rh1 Yb1 60.0 29_445 4_556 ?
Yb1 Rh1 Yb1 90.0 26 4_556 ?
Rh1 Rh1 Yb1 60.0 33_545 4_556 ?
Rh1 Rh1 Yb1 120.0 77 4_556 ?
Sb1 Rh1 Rh1 98.660(7) 9 81 ?
Sb1 Rh1 Rh1 55.279(4) 77 81 ?
Sb1 Rh1 Rh1 171.340(7) 57_556 81 ?
Sb1 Rh1 Rh1 55.279(4) 29_545 81 ?
Yb1 Rh1 Rh1 60.0 27_545 81 ?
Rh1 Rh1 Rh1 120.0 29_445 81 ?
Yb1 Rh1 Rh1 120.0 26 81 ?
Rh1 Rh1 Rh1 90.0 33_545 81 ?
Rh1 Rh1 Rh1 120.0 77 81 ?
Yb1 Rh1 Rh1 120.0 4_556 81 ?
Sb1 Rh1 Yb1 65.228(4) 9 . ?
Sb1 Rh1 Yb1 65.228(4) 77 . ?
Sb1 Rh1 Yb1 114.772(4) 57_556 . ?
Sb1 Rh1 Yb1 114.772(4) 29_545 . ?
Yb1 Rh1 Yb1 90.0 27_545 . ?
Rh1 Rh1 Yb1 120.0 29_445 . ?
Yb1 Rh1 Yb1 90.0 26 . ?
Rh1 Rh1 Yb1 120.0 33_545 . ?
Rh1 Rh1 Yb1 60.0 77 . ?
Yb1 Rh1 Yb1 180.0 4_556 . ?
Rh1 Rh1 Yb1 60.0 81 . ?
Rh1 Sb1 Rh1 69.442(7) 81 5 ?
Rh1 Sb1 Rh1 107.320(14) 81 33_544 ?
Rh1 Sb1 Rh1 69.442(7) 5 33_544 ?
Rh1 Sb1 Rh1 69.442(7) 81 53_655 ?
Rh1 Sb1 Rh1 107.320(14) 5 53_655 ?
Rh1 Sb1 Rh1 69.442(7) 33_544 53_655 ?
Rh1 Sb1 Rh2 126.340(7) 81 . ?
Rh1 Sb1 Rh2 126.340(7) 5 . ?
Rh1 Sb1 Rh2 126.340(7) 33_544 . ?
Rh1 Sb1 Rh2 126.340(7) 53_655 . ?
Rh1 Sb1 Yb1 131.972(7) 81 4 ?
Rh1 Sb1 Yb1 131.972(7) 5 4 ?
Rh1 Sb1 Yb1 63.192(1) 33_544 4 ?
Rh1 Sb1 Yb1 63.192(1) 53_655 4 ?
Rh2 Sb1 Yb1 79.412(7) . 4 ?
Rh1 Sb1 Yb1 63.192(1) 81 . ?
Rh1 Sb1 Yb1 63.192(1) 5 . ?
Rh1 Sb1 Yb1 131.972(7) 33_544 . ?
Rh1 Sb1 Yb1 131.972(7) 53_655 . ?
Rh2 Sb1 Yb1 79.412(7) . . ?
Yb1 Sb1 Yb1 158.825(15) 4 . ?
Rh1 Sb1 Yb1 63.192(1) 81 27_545 ?
Rh1 Sb1 Yb1 131.972(7) 5 27_545 ?
Rh1 Sb1 Yb1 131.972(7) 33_544 27_545 ?
Rh1 Sb1 Yb1 63.192(1) 53_655 27_545 ?
Rh2 Sb1 Yb1 79.412(7) . 27_545 ?
Yb1 Sb1 Yb1 88.065(3) 4 27_545 ?
Yb1 Sb1 Yb1 88.065(3) . 27_545 ?
Rh1 Sb1 Yb1 131.972(7) 81 26_554 ?
Rh1 Sb1 Yb1 63.192(1) 5 26_554 ?
Rh1 Sb1 Yb1 63.192(1) 33_544 26_554 ?
Rh1 Sb1 Yb1 131.972(7) 53_655 26_554 ?
Rh2 Sb1 Yb1 79.412(7) . 26_554 ?
Yb1 Sb1 Yb1 88.065(3) 4 26_554 ?
Yb1 Sb1 Yb1 88.065(3) . 26_554 ?
Yb1 Sb1 Yb1 158.825(15) 27_545 26_554 ?
Rh1 Sb1 Sb1 53.660(7) 81 49_655 ?
Rh1 Sb1 Sb1 53.660(7) 5 49_655 ?
Rh1 Sb1 Sb1 53.660(7) 33_544 49_655 ?
Rh1 Sb1 Sb1 53.660(7) 53_655 49_655 ?
Rh2 Sb1 Sb1 180.0 . 49_655 ?
Yb1 Sb1 Sb1 100.588(7) 4 49_655 ?
Yb1 Sb1 Sb1 100.588(7) . 49_655 ?
Yb1 Sb1 Sb1 100.588(7) 27_545 49_655 ?
Yb1 Sb1 Sb1 100.588(7) 26_554 49_655 ?

loop_
_geom_bond_atom_site_label_1
_geom_bond_atom_site_label_2
_geom_bond_distance
_geom_bond_site_symmetry_2
_geom_bond_publ_flag
Yb1 Rh1 3.05909(11) 81 ?
Yb1 Rh1 3.05909(11) 9 ?
Yb1 Rh1 3.05908(11) . ?
Yb1 Rh1 3.05909(11) 77 ?
Yb1 Rh1 3.05908(11) 5 ?
Yb1 Rh1 3.05908(11) 73 ?
Yb1 Sb1 3.11207(13) . ?
Yb1 Sb1 3.11207(13) 81 ?
Yb1 Sb1 3.11207(13) 9 ?
Yb1 Sb1 3.11207(13) 77 ?
Yb1 Sb1 3.11207(13) 5 ?
Yb1 Sb1 3.11207(13) 73 ?
Rh2 Sb1 2.7349(4) . ?
Rh2 Sb1 2.7349(4) 57 ?
Rh2 Sb1 2.7349(4) 9 ?
Rh2 Sb1 2.7349(4) 53 ?
Rh2 Sb1 2.7349(4) 5 ?
Rh2 Sb1 2.7349(4) 49 ?
Rh2 Yb1 3.74660(13) 25_444 ?
Rh2 Yb1 3.74660(13) 27_545 ?
Rh2 Yb1 3.74660(13) 28_455 ?
Rh2 Yb1 3.74660(13) 3 ?
Rh2 Yb1 3.74660(13) 26_554 ?
Rh1 Sb1 2.6854(3) 9 ?
Rh1 Sb1 2.6854(3) 77 ?
Rh1 Sb1 2.6854(3) 57_556 ?
Rh1 Sb1 2.6854(3) 29_545 ?
Rh1 Yb1 3.05909(11) 27_545 ?
Rh1 Rh1 3.05909(11) 29_445 ?
Rh1 Yb1 3.05909(11) 26 ?
Rh1 Rh1 3.05909(11) 33_545 ?
Rh1 Rh1 3.05909(11) 77 ?
Rh1 Yb1 3.05908(11) 4_556 ?
Rh1 Rh1 3.05908(11) 81 ?
Sb1 Rh1 2.6854(3) 81 ?
Sb1 Rh1 2.6854(3) 5 ?
Sb1 Rh1 2.6854(3) 33_544 ?
Sb1 Rh1 2.6854(3) 53_655 ?
Sb1 Yb1 3.11207(13) 4 ?
Sb1 Yb1 3.11207(13) 27_545 ?
Sb1 Yb1 3.11207(13) 26_554 ?
Sb1 Sb1 3.1826(8) 49_655 ?
